data_4026749
loop_
_publ_author_name
'Jacob W. Clary'
'Terry J. Rettenmaier'
'Rachel Snelling'
'Whitney Bryks'
'Jesse Banwell'
'W. Todd Wipke'
'Bakthan Singaram'

_publ_contact_author_address '398 PSB'
_publ_contact_author_email clary@chemistry
_publ_contact_author_name 'Jacob Clary'
_publ_contact_author_phone 9-3479
_publ_section_title
;
 Hydride as a Leaving Group in the Reaction of Pinacolborane with Halides
 under Ambient Grignard and Barbier Conditions. One-Pot Synthesis of
 Alkyl, Aryl, Heteroaryl, Vinyl, and Allyl Pinacolboronic Esters
;
_journal_name_full 'Journal of Organic Chemistry'
_journal_page_first 9602
_journal_page_last 9610
_journal_paper_doi 10.1021/jo201093u
_journal_volume 76
_journal_year 2011
_chemical_absolute_configuration ad
_chemical_formula_sum 'C16 H32 Br2 Mg O4'
_chemical_formula_weight 472.55
_chemical_name_systematic
; 
 ? 
;
_space_group_IT_number 94
_symmetry_cell_setting tetragonal
_symmetry_space_group_name_Hall 'P 4n 2n'
_symmetry_space_group_name_H-M 'P 42 21 2'
_atom_sites_solution_hydrogens geom
_atom_sites_solution_primary direct
_atom_sites_solution_secondary difmap
_audit_creation_method SHELXL-97
_cell_angle_alpha 90.00
_cell_angle_beta 90.00
_cell_angle_gamma 90.00
_cell_formula_units_Z 2
_cell_length_a 7.7653(5)
_cell_length_b 7.7653(5)
_cell_length_c 17.0129(12)
_cell_measurement_reflns_used 5517
_cell_measurement_temperature 150(2)
_cell_measurement_theta_max 26.18
_cell_measurement_theta_min 5.25
_cell_volume 1025.88(12)
_computing_cell_refinement 'Bruker SAINT v7.34A'
_computing_data_collection 'Bruker APEX-II v2.1-4'
_computing_data_reduction 'Bruker SAINT v7.34A'
_computing_structure_refinement 'SHELXL-97 (Sheldrick, 1997)'
_computing_structure_solution 'SHELXS-97 (Sheldrick, 1990)'
_diffrn_ambient_temperature 150(2)
_diffrn_detector_area_resol_mean 83.33
_diffrn_measured_fraction_theta_full 0.994
_diffrn_measured_fraction_theta_max 0.994
_diffrn_measurement_device_type 'Bruker APEX-II'
_diffrn_measurement_method \w/2\q-scans
_diffrn_radiation_monochromator graphite
_diffrn_radiation_source 'fine-focus sealed tube'
_diffrn_radiation_type MoK\a
_diffrn_radiation_wavelength 0.71073
_diffrn_reflns_av_R_equivalents 0.0186
_diffrn_reflns_av_sigmaI/netI 0.0091
_diffrn_reflns_limit_h_max 10
_diffrn_reflns_limit_h_min -10
_diffrn_reflns_limit_k_max 10
_diffrn_reflns_limit_k_min -9
_diffrn_reflns_limit_l_max 22
_diffrn_reflns_limit_l_min -22
_diffrn_reflns_number 11447
_diffrn_reflns_theta_full 28.24
_diffrn_reflns_theta_max 28.24
_diffrn_reflns_theta_min 2.88
_exptl_absorpt_coefficient_mu 3.996
_exptl_absorpt_correction_T_max 0.3705
_exptl_absorpt_correction_T_min 0.2553
_exptl_absorpt_correction_type numerical
_exptl_absorpt_process_details 'Sheldrick, 2008'
_exptl_crystal_colour colorless
_exptl_crystal_density_diffrn 1.530
_exptl_crystal_description tablet
_exptl_crystal_F_000 484
_exptl_crystal_size_max 0.47
_exptl_crystal_size_mid 0.47
_exptl_crystal_size_min 0.31
_refine_diff_density_max 0.239
_refine_diff_density_min -0.144
_refine_diff_density_rms 0.033
_refine_ls_abs_structure_details 'Flack H D (1983), Acta Cryst. A39, 876-881'
_refine_ls_abs_structure_Flack 0.34(2)
_refine_ls_extinction_method none
_refine_ls_goodness_of_fit_ref 1.081
_refine_ls_hydrogen_treatment constr
_refine_ls_matrix_type full
_refine_ls_number_parameters 91
_refine_ls_number_reflns 1275
_refine_ls_number_restraints 0
_refine_ls_restrained_S_all 1.081
_refine_ls_R_factor_all 0.0202
_refine_ls_R_factor_gt 0.0179
_refine_ls_shift/su_max 0.018
_refine_ls_shift/su_mean 0.005
_refine_ls_structure_factor_coef Fsqd
_refine_ls_weighting_details 'calc w=1/[\s^2^(Fo^2^)+(0.0138P)^2^+0.3479P] where P=(Fo^2^+2Fc^2^)/3'
_refine_ls_weighting_scheme calc
_refine_ls_wR_factor_gt 0.0416
_refine_ls_wR_factor_ref 0.0424
_reflns_number_gt 1191
_reflns_number_total 1275
_reflns_threshold_expression >2sigma(I)
_cod_data_source_file jo201093u_si_001.cif
_cod_data_source_block xsc08023
_cod_database_code 4026749

loop_
_symmetry_equiv_pos_as_xyz
'x, y, z'
'-x, -y, z'
'-y+1/2, x+1/2, z+1/2'
'y+1/2, -x+1/2, z+1/2'
'-x+1/2, y+1/2, -z+1/2'
'x+1/2, -y+1/2, -z+1/2'
'y, x, -z'
'-y, -x, -z'

loop_
_atom_site_label
_atom_site_type_symbol
_atom_site_fract_x
_atom_site_fract_y
_atom_site_fract_z
_atom_site_U_iso_or_equiv
_atom_site_adp_type
_atom_site_occupancy
_atom_site_symmetry_multiplicity
_atom_site_calc_flag
_atom_site_refinement_flags
_atom_site_disorder_assembly
_atom_site_disorder_group
Br1 Br 0.758004(16) 0.241996(16) 0.0000 0.03920(8) Uani 1 2 d S A .
Mg1 Mg 1.0000 0.0000 0.0000 0.02594(17) Uani 1 4 d S . .
O1 O 1.13694(18) 0.13627(16) 0.08647(6) 0.0367(2) Uani 0.50 1 d P A 1
C1 C 1.1780(13) 0.3215(13) 0.0786(5) 0.049(2) Uani 0.50 1 d P A 1
H1A H 1.2596 0.3400 0.0347 0.059 Uiso 0.50 1 calc PR A 1
H1B H 1.0720 0.3884 0.0681 0.059 Uiso 0.50 1 calc PR A 1
C2 C 1.2548(9) 0.3752(8) 0.1523(4) 0.0507(15) Uani 0.50 1 d P A 1
H2A H 1.1676 0.4195 0.1896 0.061 Uiso 0.50 1 calc PR A 1
H2B H 1.3455 0.4631 0.1443 0.061 Uiso 0.50 1 calc PR A 1
C3 C 1.330(2) 0.2037(19) 0.1792(10) 0.083(5) Uani 0.50 1 d P A 1
H3A H 1.4399 0.1804 0.1518 0.100 Uiso 0.50 1 calc PR A 1
H3B H 1.3516 0.2056 0.2365 0.100 Uiso 0.50 1 calc PR A 1
C4 C 1.2020(9) 0.0709(11) 0.1597(4) 0.0465(15) Uani 0.50 1 d P A 1
H4A H 1.2562 -0.0436 0.1531 0.056 Uiso 0.50 1 calc PR A 1
H4B H 1.1105 0.0636 0.2000 0.056 Uiso 0.50 1 calc PR A 1
O1A O 1.13694(18) 0.13627(16) 0.08647(6) 0.0367(2) Uani 0.50 1 d P A 2
C1A C 1.1327(11) 0.3200(13) 0.0998(5) 0.0340(13) Uani 0.50 1 d P A 2
H1AA H 1.0431 0.3522 0.1385 0.041 Uiso 0.50 1 calc PR A 2
H1AB H 1.1136 0.3844 0.0503 0.041 Uiso 0.50 1 calc PR A 2
C2A C 1.3170(7) 0.3501(9) 0.1328(4) 0.0413(12) Uani 0.50 1 d P A 2
H2AA H 1.4052 0.3377 0.0911 0.050 Uiso 0.50 1 calc PR A 2
H2AB H 1.3277 0.4654 0.1571 0.050 Uiso 0.50 1 calc PR A 2
C3A C 1.3322(18) 0.2082(13) 0.1936(9) 0.0467(18) Uani 0.50 1 d P A 2
H3AA H 1.2561 0.2273 0.2395 0.056 Uiso 0.50 1 calc PR A 2
H3AB H 1.4523 0.1904 0.2114 0.056 Uiso 0.50 1 calc PR A 2
C4A C 1.2673(9) 0.0605(10) 0.1397(4) 0.0527(18) Uani 0.50 1 d P A 2
H4AA H 1.3641 0.0117 0.1090 0.063 Uiso 0.50 1 calc PR A 2
H4AB H 1.2155 -0.0327 0.1716 0.063 Uiso 0.50 1 calc PR A 2

loop_
_atom_site_aniso_label
_atom_site_aniso_U_11
_atom_site_aniso_U_22
_atom_site_aniso_U_33
_atom_site_aniso_U_23
_atom_site_aniso_U_13
_atom_site_aniso_U_12
Br1 0.02919(8) 0.02919(8) 0.05921(14) -0.00501(10) -0.00501(10) 0.00488(7)
Mg1 0.0237(2) 0.0237(2) 0.0304(4) 0.000 0.000 -0.0020(3)
O1 0.0476(8) 0.0226(6) 0.0399(5) 0.0029(5) -0.0180(6) -0.0012(4)
C1 0.073(7) 0.021(2) 0.054(5) -0.003(3) -0.020(3) -0.007(4)
C2 0.073(5) 0.035(3) 0.043(3) -0.002(2) -0.014(3) -0.007(3)
C3 0.082(6) 0.097(8) 0.070(9) -0.014(5) -0.053(6) 0.010(6)
C4 0.062(4) 0.040(2) 0.038(3) 0.001(2) -0.015(2) 0.017(3)
O1A 0.0476(8) 0.0226(6) 0.0399(5) 0.0029(5) -0.0180(6) -0.0012(4)
C1A 0.041(3) 0.024(2) 0.037(4) 0.000(2) -0.007(2) 0.000(2)
C2A 0.034(3) 0.040(3) 0.050(3) -0.019(2) -0.004(2) -0.005(2)
C3A 0.059(4) 0.039(3) 0.042(4) -0.018(2) -0.031(3) 0.012(3)
C4A 0.071(5) 0.035(2) 0.052(4) 0.000(3) -0.038(3) 0.010(3)

loop_
_atom_type_symbol
_atom_type_description
_atom_type_scat_dispersion_real
_atom_type_scat_dispersion_imag
_atom_type_scat_source
C C 0.0033 0.0016 'International Tables Vol C Tables 4.2.6.8 and 6.1.1.4'
H H 0.0000 0.0000 'International Tables Vol C Tables 4.2.6.8 and 6.1.1.4'
O O 0.0106 0.0060 'International Tables Vol C Tables 4.2.6.8 and 6.1.1.4'
Mg Mg 0.0486 0.0363 'International Tables Vol C Tables 4.2.6.8 and 6.1.1.4'
Br Br -0.2901 2.4595 'International Tables Vol C Tables 4.2.6.8 and 6.1.1.4'

loop_
_geom_angle_atom_site_label_1
_geom_angle_atom_site_label_2
_geom_angle_atom_site_label_3
_geom_angle
_geom_angle_site_symmetry_1
_geom_angle_site_symmetry_3
O1 Mg1 O1A 179.80(9) . 8_665
O1 Mg1 O1 179.80(9) . 8_665
O1A Mg1 O1 0.00(7) 8_665 8_665
O1 Mg1 O1A 88.88(6) . 7_645
O1A Mg1 O1A 91.12(6) 8_665 7_645
O1 Mg1 O1A 91.12(6) 8_665 7_645
O1 Mg1 O1 88.88(6) . 7_645
O1A Mg1 O1 91.12(6) 8_665 7_645
O1 Mg1 O1 91.12(6) 8_665 7_645
O1A Mg1 O1 0.00(7) 7_645 7_645
O1 Mg1 O1 91.12(6) . 2_755
O1A Mg1 O1 88.88(6) 8_665 2_755
O1 Mg1 O1 88.88(6) 8_665 2_755
O1A Mg1 O1 179.80(9) 7_645 2_755
O1 Mg1 O1 179.80(9) 7_645 2_755
O1 Mg1 O1A 91.12(6) . 2_755
O1A Mg1 O1A 88.88(6) 8_665 2_755
O1 Mg1 O1A 88.88(6) 8_665 2_755
O1A Mg1 O1A 179.80(9) 7_645 2_755
O1 Mg1 O1A 179.80(9) 7_645 2_755
O1 Mg1 O1A 0.00(7) 2_755 2_755
O1 Mg1 Br1 89.90(4) . 2_755
O1A Mg1 Br1 89.90(4) 8_665 2_755
O1 Mg1 Br1 89.90(4) 8_665 2_755
O1A Mg1 Br1 90.10(4) 7_645 2_755
O1 Mg1 Br1 90.10(4) 7_645 2_755
O1 Mg1 Br1 90.10(4) 2_755 2_755
O1A Mg1 Br1 90.10(4) 2_755 2_755
O1 Mg1 Br1 90.10(4) . .
O1A Mg1 Br1 90.10(4) 8_665 .
O1 Mg1 Br1 90.10(4) 8_665 .
O1A Mg1 Br1 89.90(4) 7_645 .
O1 Mg1 Br1 89.90(4) 7_645 .
O1 Mg1 Br1 89.90(4) 2_755 .
O1A Mg1 Br1 89.90(4) 2_755 .
Br1 Mg1 Br1 180.000(4) 2_755 .
C4 O1 C1 110.3(6) . .
C4 O1 Mg1 127.4(4) . .
C1 O1 Mg1 122.4(4) . .
C2 C1 O1 106.9(7) . .
C1 C2 C3 99.5(8) . .
C4 C3 C2 106.7(11) . .
O1 C4 C3 100.7(8) . .
C3A C2A C1A 102.1(7) . .
C2A C3A C4A 96.2(9) . .

loop_
_geom_bond_atom_site_label_1
_geom_bond_atom_site_label_2
_geom_bond_distance
_geom_bond_site_symmetry_2
Br1 Mg1 2.6576(2) .
Mg1 O1 2.1011(9) .
Mg1 O1A 2.1011(9) 8_665
Mg1 O1 2.1011(9) 8_665
Mg1 O1A 2.1011(9) 7_645
Mg1 O1 2.1011(9) 7_645
Mg1 O1 2.1011(9) 2_755
Mg1 O1A 2.1011(9) 2_755
Mg1 Br1 2.6576(2) 2_755
O1 C4 1.437(8) .
O1 C1 1.479(10) .
C1 C2 1.449(12) .
C2 C3 1.524(17) .
C3 C4 1.469(18) .
C1A C2A 1.555(11) .
C2A C3A 1.517(15) .
C3A C4A 1.553(14) .

loop_
_geom_torsion_atom_site_label_1
_geom_torsion_atom_site_label_2
_geom_torsion_atom_site_label_3
_geom_torsion_atom_site_label_4
_geom_torsion
_geom_torsion_site_symmetry_1
O1A Mg1 O1 C4 -51.2(3) 8_665
O1 Mg1 O1 C4 -51.2(3) 8_665
O1A Mg1 O1 C4 -141.3(3) 7_645
O1 Mg1 O1 C4 -141.3(3) 7_645
O1 Mg1 O1 C4 38.9(3) 2_755
O1A Mg1 O1 C4 38.9(3) 2_755
Br1 Mg1 O1 C4 -51.2(3) 2_755
Br1 Mg1 O1 C4 128.8(3) .
O1A Mg1 O1 C1 129.4(4) 8_665
O1 Mg1 O1 C1 129.4(4) 8_665
O1A Mg1 O1 C1 39.3(4) 7_645
O1 Mg1 O1 C1 39.3(4) 7_645
O1 Mg1 O1 C1 -140.5(4) 2_755
O1A Mg1 O1 C1 -140.5(4) 2_755
Br1 Mg1 O1 C1 129.4(4) 2_755
Br1 Mg1 O1 C1 -50.6(4) .
C4 O1 C1 C2 -5.8(7) .
Mg1 O1 C1 C2 173.7(4) .
O1 C1 C2 C3 26.8(10) .
C1 C2 C3 C4 -40.1(12) .
C1 O1 C4 C3 -19.0(8) .
Mg1 O1 C4 C3 161.6(7) .
C2 C3 C4 O1 36.5(11) .
C1A C2A C3A C4A 48.4(8) .
